data_2009830
loop_
_publ_author_name
'Atria, A.M.'
'Baggio, R.F.'
'Espinosa, N.'
'Garland, M.T.'
'Manzur, J.'
'Moreno, Y.'
'Spodine, E.'

_publ_section_title
;Dichloro- and
 dibromo[<i>N</i>-(2-pyridylmethylidene)-2-thienylmethylamine-<i>N</i>,<i>N</i>']copper(II)
 complexes, [CuCl~2~(C~11~H~10~N~2~S)] and [CuBr~2~(C~11~H~10~N~2~S)]
;
_journal_issue 7
_journal_name_full 'Acta Crystallographica Section C'
_journal_page_first 1066
_journal_page_last 1069
_journal_paper_doi 10.1107/S0108270193012181
_journal_volume 50
_journal_year 1994
_chemical_formula_moiety '[CuBr2 (C11 H10 N2 S)]'
_chemical_formula_sum 'C11 H11 Br2 Cu N2 S'
_chemical_formula_weight 425.6
_chemical_name_systematic
;
Dibromo  2[N-(2-thienylmethyl)imino methyl] pyridine copper(II)
;
_space_group_IT_number 14
_symmetry_cell_setting monoclinic
_symmetry_space_group_name_Hall '-P 2yn'
_symmetry_space_group_name_H-M 'P 1 21/n 1'
_cell_angle_alpha 90.
_cell_angle_beta 95.690(10)
_cell_angle_gamma 90.
_cell_formula_units_Z 4
_cell_length_a 8.1100(10)
_cell_length_b 11.8480(10)
_cell_length_c 13.832(2)
_cell_measurement_reflns_used 25
_cell_measurement_temperature 293
_cell_measurement_theta_max 10
_cell_measurement_theta_min 5
_cell_volume 1322.5(3)
_computing_cell_refinement P3/P4-PC
_computing_data_collection 'P3/P4-PC (Siemens, 1991)'
_computing_data_reduction 'XDISK in SHELXTL-Plus (Sheldrick,1991)'
_computing_molecular_graphics 'XP in SHELXTL-Plus'
_computing_publication_material 'XPUBL in SHELXTL-Plus'
_computing_structure_refinement 'XLS in SHELXTL-Plus'
_computing_structure_solution 'XS in SHELXTL-Plus'
_diffrn_ambient_temperature 293
_diffrn_measurement_device 'Siemens R3m'
_diffrn_measurement_method \q/2\q
_diffrn_radiation_monochromator graphite
_diffrn_radiation_source 'X-ray tube'
_diffrn_radiation_type 'Mo K\a'
_diffrn_radiation_wavelength 0.71073
_diffrn_reflns_av_R_equivalents 0.034
_diffrn_reflns_limit_h_max 8
_diffrn_reflns_limit_h_min 0
_diffrn_reflns_limit_k_max 12
_diffrn_reflns_limit_k_min 0
_diffrn_reflns_limit_l_max 14
_diffrn_reflns_limit_l_min -14
_diffrn_reflns_number 1880
_diffrn_reflns_reduction_process 1735
_diffrn_reflns_theta_max 22.5
_diffrn_reflns_theta_min 1.5
_diffrn_standards_decay_% 0
_diffrn_standards_interval_count 48
_diffrn_standards_number 2
_exptl_absorpt_coefficient_mu 7.829
_exptl_absorpt_correction_T_max .8037
_exptl_absorpt_correction_T_min .4276
_exptl_absorpt_correction_type empirical
_exptl_crystal_colour Brownish
_exptl_crystal_density_diffrn 2.138
_exptl_crystal_description Polyhedra
_exptl_crystal_F_000 820
_exptl_crystal_size_max .40
_exptl_crystal_size_mid .20
_exptl_crystal_size_min .16
_refine_diff_density_max .34
_refine_diff_density_min -.44
_refine_ls_goodness_of_fit_obs 0.57
_refine_ls_hydrogen_treatment noref
_refine_ls_matrix_type full
_refine_ls_number_constraints 0
_refine_ls_number_parameters 154
_refine_ls_number_reflns 1355
_refine_ls_number_restraints 0
_refine_ls_R_factor_all 3.16
_refine_ls_R_factor_obs 0.024
_refine_ls_shift/esd_max 0.001
_refine_ls_shift/esd_mean 0.000
_refine_ls_structure_factor_coef F
_refine_ls_weighting_details 'w = 1/[\s^2^(F) + 0.0022F^2^]'
_refine_ls_weighting_scheme calc
_refine_ls_wR_factor_all 3.58
_refine_ls_wR_factor_obs 0.034
_reflns_number_observed 1355
_reflns_number_total 1735
_reflns_observed_criterion F>4.0\s(F)
_cod_data_source_file as1080.cif
_cod_data_source_block 1
_cod_depositor_comments
;
The following automatic conversions were performed:

'_refine_ls_weighting_scheme' value 'calc w = 1/[\s^2^(F) +
0.0022F^2^]' was changed to 'calc'. New tag
'_refine_ls_weighting_details' was created. The value of the new tag
was set to 'w = 1/[\s^2^(F) + 0.0022F^2^]'.

Automatic conversion script
Id: cif_fix_values 3143 2015-03-26 13:38:13Z robertas 
;
_cod_original_sg_symbol_H-M 'P 21/n'
_cod_database_code 2009830

loop_
_symmetry_equiv_pos_as_xyz
+X,+Y,+Z
-X,-Y,-Z
1/2-X,1/2+Y,1/2-Z
-1/2+X,-1/2-Y,-1/2+Z

loop_
_atom_site_aniso_label
_atom_site_aniso_U_11
_atom_site_aniso_U_22
_atom_site_aniso_U_33
_atom_site_aniso_U_12
_atom_site_aniso_U_13
_atom_site_aniso_U_23
_atom_site_aniso_type_symbol
Cu .0320(10) .0340(10) .0200(10) -.0060(10) .0020(10) -.0020(10) Cu
Br(1) .0420(10) .0540(10) .0280(10) .00(10) .0110(10) .0000(10) Br
Br(2) .0470(10) .0540(10) .0310(10) -.0150(10) -.0080(10) -.0020(10) Br
N(1) .030(2) .028(2) .023(2) -.001(2) .002(2) .000(2) N
N(2) .030(2) .026(2) .024(2) -.002(2) .003(2) .002(2) N
C(1) .032(3) .029(3) .039(3) .002(2) .001(2) .004(2) C
C(2) .030(3) .029(3) .051(3) .002(2) .000(2) -.002(2) C
C(3) .039(3) .040(3) .041(3) .001(2) -.002(2) -.016(2) C
C(4) .037(3) .038(3) .028(3) .006(2) -.002(2) -.007(2) C
C(5) .027(2) .029(3) .020(2) .004(2) .002(2) -.001(2) C
C(6) .025(2) .030(3) .025(3) .005(2) .005(2) .001(2) C
C(7) .035(2) .027(2) .033(3) -.008(2) .008(2) .000(2) C
C(8) .026(2) .030(3) .033(3) -.007(2) .005(2) -.003(2) C
C(9) .037(3) .031(3) .040(3) -.010(2) .002(2) .002(2) C
C(10) .037(3) .022(3) .061(4) .0(2) -.001(2) .006(3) C
C(11) .039(3) .031(3) .064(4) -.003(2) .006(3) -.013(3) C
S .0420(10) .0480(10) .0370(10) .00(10) .0060(10) -.0110(10) S

loop_
_atom_site_label
_atom_site_fract_x
_atom_site_fract_y
_atom_site_fract_z
_atom_site_U_iso_or_equiv
_atom_site_thermal_displace_type
_atom_site_calc_flag
_atom_site_calc_attached_atom
_atom_site_refinement_flags
_atom_site_disorder_group
_atom_site_type_symbol
Cu -.05990(10) .83640(10) .60890(10) .0290(10) Uani . . . . Cu
Br(1) .15050(10) .84390(10) .50280(10) .0410(10) Uani . . . . Br
Br(2) -.28710(10) .77790(10) .50230(10) .0450(10) Uani . . . . Br
N(1) .0479(4) .9460(3) .7055(3) .0270(10) Uani . . . . N
N(2) -.1329(4) .7677(3) .7310(3) .0270(10) Uani . . . . N
C(1) .1360(5) 1.0367(4) .6886(3) .033(2) Uani . . . . C
C(2) .1994(5) 1.1076(4) .7626(4) .037(2) Uani . . . . C
C(3) .1776(5) 1.0810(4) .8575(4) .040(2) Uani . . . . C
C(4) .0890(5) .9849(4) .8751(3) .035(2) Uani . . . . C
C(5) .0233(5) .9204(4) .7992(3) .0260(10) Uani . . . . C
C(6) -.0789(5) .8198(4) .8077(3) .0260(10) Uani . . . . C
C(7) -.2385(5) .6664(4) .7380(3) .0310(10) Uani . . . . C
C(8) -.1421(5) .5612(4) .7306(3) .030(2) Uani . . . . C
C(9) -.0724(6) .4954(4) .8056(4) .036(2) Uani . . . . C
C(10) .0106(6) .3984(4) .7721(4) .040(2) Uani . . . . C
C(11) -.0002(6) .3926(4) .6747(4) .044(2) Uani . . . . C
S -.1072(2) .50260(10) .61960(10) .0420(10) Uani . . . . S
H(1) .1551 1.0536 .6227 .080 Uiso calc ? . . H
H(2) .2591 1.1744 .7479 .080 Uiso calc ? . . H
H(3) .2211 1.1288 .9100 .080 Uiso calc ? . . H
H(4) .0744 .9627 .9405 .080 Uiso calc ? . . H
H(6) -.1048 .7940 .8702 .080 Uiso calc ? . . H
H(7B) -.3280 .6682 .6872 .080 Uiso calc ? . . H
H(7A) -.2850 .6678 .7992 .080 Uiso calc ? . . H
H(9) -.0795 .5129 .8729 .080 Uiso calc ? . . H
H(10) .0677 .3443 .8148 .080 Uiso calc ? . . H
H(11) .0471 .3333 .6253 .080 Uiso calc ? . . H

loop_
_atom_type_symbol
_atom_type_scat_dispersion_real
_atom_type_scat_dispersion_imag
_atom_type_scat_source
C 0.002 0.002 Int._Tables_Vol_C_Table_6.1.1.4_and_6.1.1.5_(1992)
H 0 0 Int._Tables_Vol_C_Table_6.1.1.4_and_6.1.1.5_(1992)
Br -.374 2.456 Int._Tables_Vol_C_Table_6.1.1.4_and_6.1.1.5_(1992)
Cu .263 1.266 Int._Tables_Vol_C_Table_6.1.1.4_and_6.1.1.5_(1992)
N .004 0.003 Int._Tables_Vol_C_Table_6.1.1.4_and_6.1.1.5_(1992)
S .110 0.124 Int._Tables_Vol_C_Table_6.1.1.4_and_6.1.1.5_(1992)

loop_
_geom_angle_atom_site_label_1
_geom_angle_atom_site_label_2
_geom_angle_atom_site_label_3
_geom_angle
_geom_angle_publ_flag
Br(1) Cu Br(2) 101.00(10) yes
Br(1) Cu N(1) 95.50(10) yes
Br(2) Cu N(1) 151.00(10) yes
Br(1) Cu N(2) 145.80(10) yes
Br(2) Cu N(2) 97.40(10) yes
N(1) Cu N(2) 81.20(10) yes
Cu N(1) C(1) 128.0(3) yes
Cu N(1) C(5) 113.2(3) yes
C(1) N(1) C(5) 118.7(4) yes
Cu N(2) C(6) 113.5(3) yes
Cu N(2) C(7) 127.0(3) yes
C(6) N(2) C(7) 119.6(4) yes
N(1) C(1) H(1) 118.5(3) ?
N(1) C(1) C(2) 121.9(4) yes
H(1) C(1) C(2) 119.5(3) ?
C(1) C(2) H(2) 120.1(3) ?
C(1) C(2) C(3) 119.5(4) yes
H(2) C(2) C(3) 120.3(3) ?
C(2) C(3) H(3) 120.8(3) ?
C(2) C(3) C(4) 118.4(4) yes
H(3) C(3) C(4) 120.8(3) ?
C(3) C(4) H(4) 120.6(3) ?
C(3) C(4) C(5) 119.8(4) yes
H(4) C(4) C(5) 119.7(3) ?
N(1) C(5) C(4) 121.6(4) yes
N(1) C(5) C(6) 113.2(4) yes
C(4) C(5) C(6) 125.2(4) yes
N(2) C(6) C(5) 118.8(4) yes
N(2) C(6) H(6) 120.7(3) ?
C(5) C(6) H(6) 120.6(2) ?
N(2) C(7) H(7B) 109.5(2) ?
N(2) C(7) H(7A) 108.9(2) ?
H(7B) C(7) H(7A) 108.10(10) ?
N(2) C(7) C(8) 111.4(4) yes
H(7B) C(7) C(8) 109.5(2) ?
H(7A) C(7) C(8) 109.4(3) ?
C(7) C(8) C(9) 127.2(4) yes
C(7) C(8) S 122.2(3) yes
C(9) C(8) S 110.6(3) yes
C(8) C(9) H(9) 123.4(3) ?
C(8) C(9) C(10) 112.4(5) yes
H(9) C(9) C(10) 124.2(3) ?
C(9) C(10) H(10) 123.4(3) ?
C(9) C(10) C(11) 112.4(4) yes
H(10) C(10) C(11) 124.2(3) ?
C(10) C(11) H(11) 132.7(3) ?
C(10) C(11) S 112.9(4) yes
H(11) C(11) S 114.4(2) ?
C(8) S C(11) 91.8(2) yes

loop_
_geom_bond_atom_site_label_1
_geom_bond_atom_site_label_2
_geom_bond_site_symmetry_1
_geom_bond_site_symmetry_2
_geom_bond_distance
_geom_bond_publ_flag
Cu Br(1) . . 2.3600(10) yes
Cu Br(2) . . 2.3480(10) yes
Cu N(1) . . 2.001(3) yes
Cu N(2) . . 2.016(4) yes
N(1) C(1) . . 1.324(6) yes
N(1) C(5) . . 1.365(5) yes
N(2) C(6) . . 1.268(5) yes
N(2) C(7) . . 1.483(6) yes
C(1) H(1) . . 0.960 ?
C(1) C(2) . . 1.383(7) yes
C(2) H(2) . . 0.960 ?
C(2) C(3) . . 1.378(7) yes
C(3) H(3) . . 0.960 ?
C(3) C(4) . . 1.380(7) yes
C(4) H(4) . . 0.960 ?
C(4) C(5) . . 1.364(6) yes
C(5) C(6) . . 1.463(6) yes
C(6) H(6) . . 0.960 ?
C(7) H(7B) . . 0.960 ?
C(7) H(7A) . . 0.960 ?
C(7) C(8) . . 1.480(6) yes
C(8) C(9) . . 1.374(6) yes
C(8) S . . 1.733(5) yes
C(9) H(9) . . 0.960 ?
C(9) C(10) . . 1.432(7) yes
C(10) H(10) . . 0.960 ?
C(10) C(11) . . 1.344(8) yes
C(11) H(11) . . 1.076 ?
C(11) S . . 1.704(5) yes

loop_
_geom_contact_atom_site_label_1
_geom_contact_atom_site_label_2
_geom_contact_distance
_geom_contact_site_symmetry_2
_geom_contact_publ_flag
H(1) Br(2) 2.914 2_576 yes
H(3) Br(1) 2.964 3_556 yes
H(7B) Br(2) 2.916 . yes
H(7A) Br(1) 2.918 4_576 yes
H(1) Br(1) 2.985 . yes
